data_1501809
loop_
_publ_author_name
'Pettit, George R.'
'Smith, Thomas H.'
'Xu, Jun-Ping'
'Herald, Delbert L.'
'Flahive, Erik J.'
'Anderson, Collin R.'
'Belcher, Paul E.'
'Knight, John C.'

_publ_section_title
;
 Antineoplastic agents. 590. X-ray crystal structure of dolastatin 16 and
 syntheses of the dolamethylleuine and dolaphenvaline units.
;
_journal_issue 5
_journal_name_full 'Journal of natural products'
_journal_page_first 1003
_journal_page_last 1008
_journal_paper_doi 10.1021/np100877h
_journal_volume 74
_journal_year 2011
_chemical_formula_sum 'C13 H14 F3 N O3'
_chemical_formula_weight 289.25
_chemical_name_common ?'TFA-dolaphenvaline'
_space_group_IT_number 4
_symmetry_cell_setting monoclinic
_symmetry_space_group_name_Hall 'P 2yb'
_symmetry_space_group_name_H-M 'P 1 21 1'
_atom_sites_solution_hydrogens geom
_atom_sites_solution_primary direct
_atom_sites_solution_secondary difmap
_audit_creation_method 'APEX2 v2009.3-0'
_cell_angle_alpha 90
_cell_angle_beta 103.1810(10)
_cell_angle_gamma 90
_cell_formula_units_Z 2
_cell_length_a 7.9918(5)
_cell_length_b 6.3850(5)
_cell_length_c 13.4458(11)
_cell_measurement_reflns_used 4295
_cell_measurement_temperature 123.(2)
_cell_measurement_theta_max 27.5247
_cell_measurement_theta_min 2.6176
_cell_volume 668.03(9)
_computing_cell_refinement 'SAINT V7.60A (Bruker AXS, 2008)'
_computing_data_collection 'Bruker Instrument Service v2008, 7, 0, 0 (Bruker AXS, 2008)'
_computing_data_reduction 'SAINT V7.60A (Bruker AXS, 2008)'
_computing_molecular_graphics 'XShell Version 6.3.1 (Bruker AXS, 2004)'
_computing_publication_material 'SHELXL-97 (Sheldrick, 2008)'
_computing_structure_refinement 'SHELXL-97 (Sheldrick, 2008)'
_computing_structure_solution 'SHELXS-97 (Sheldrick, 2008)'
_diffrn_ambient_temperature 123.(2)
_diffrn_detector_area_resol_mean 8.3330
_diffrn_measured_fraction_theta_full 0.999
_diffrn_measured_fraction_theta_max 0.999
_diffrn_measurement_device_type 'Bruker APEX CCD'
_diffrn_measurement_method '\f and \w scans'
_diffrn_radiation_monochromator graphite
_diffrn_radiation_source 'sealed tube'
_diffrn_radiation_type MoK\a
_diffrn_radiation_wavelength 0.71073
_diffrn_reflns_av_R_equivalents 0.0179
_diffrn_reflns_av_sigmaI/netI 0.0217
_diffrn_reflns_limit_h_max 9
_diffrn_reflns_limit_h_min -9
_diffrn_reflns_limit_k_max 7
_diffrn_reflns_limit_k_min -7
_diffrn_reflns_limit_l_max 16
_diffrn_reflns_limit_l_min -16
_diffrn_reflns_number 5366
_diffrn_reflns_theta_full 25.02
_diffrn_reflns_theta_max 25.02
_diffrn_reflns_theta_min 2.62
_exptl_absorpt_coefficient_mu 0.129
_exptl_absorpt_correction_T_max 0.9807
_exptl_absorpt_correction_T_min 0.8497
_exptl_absorpt_correction_type multi-scan
_exptl_absorpt_process_details 'Sadabs Version 2008/1 (Bruker AXS, 2008; Sheldrick, 2008)'
_exptl_crystal_colour 'clear colourless'
_exptl_crystal_density_diffrn 1.438
_exptl_crystal_density_method 'not measured'
_exptl_crystal_description block
_exptl_crystal_F_000 300
_exptl_crystal_size_max 0.42
_exptl_crystal_size_mid 0.17
_exptl_crystal_size_min 0.15
_refine_diff_density_max 0.201
_refine_diff_density_min -0.262
_refine_ls_abs_structure_details 'Flack H D (1983), Acta Cryst. A39, 876-881'
_refine_ls_abs_structure_Flack -0.2(6)
_refine_ls_extinction_method none
_refine_ls_goodness_of_fit_ref 1.106
_refine_ls_hydrogen_treatment constr
_refine_ls_matrix_type full
_refine_ls_number_parameters 183
_refine_ls_number_reflns 2359
_refine_ls_number_restraints 1
_refine_ls_restrained_S_all 1.106
_refine_ls_R_factor_all 0.0289
_refine_ls_R_factor_gt 0.0284
_refine_ls_shift/su_max 0.001
_refine_ls_shift/su_mean 0.000
_refine_ls_structure_factor_coef Fsqd
_refine_ls_weighting_details 'calc w=1/[\s^2^(Fo^2^)+(0.0396P)^2^+0.1300P] where P=(Fo^2^+2Fc^2^)/3'
_refine_ls_weighting_scheme calc
_refine_ls_wR_factor_gt 0.0721
_refine_ls_wR_factor_ref 0.0726
_reflns_number_gt 2327
_reflns_number_total 2359
_reflns_threshold_expression >2sigma(I)
_cod_data_source_file np100877h_si_006.cif
_cod_data_source_block I
_cod_original_sg_symbol_Hall ' P 2yb'
_cod_database_code 1501809

loop_
_symmetry_equiv_pos_as_xyz
'x, y, z'
'-x, y+1/2, -z'

loop_
_atom_site_type_symbol
_atom_site_label
_atom_site_fract_x
_atom_site_fract_y
_atom_site_fract_z
_atom_site_U_iso_or_equiv
_atom_site_adp_type
_atom_site_calc_flag
_atom_site_refinement_flags
_atom_site_occupancy
F F1 1.55286(12) 0.33933(18) 0.45470(9) 0.0435(2) Uani d . 1
F F2 1.36166(17) 0.15207(16) 0.35833(9) 0.0438(2) Uani d . 1
F F3 1.31433(14) 0.2794(2) 0.49580(8) 0.0463(2) Uani d . 1
O O1 1.39041(13) 0.5952(2) 0.29969(9) 0.0306(2) Uani d . 1
O O2 0.95109(14) 1.08170(17) 0.35939(8) 0.0267(2) Uani d . 1
H H2A 0.9343 1.1601 0.4064 0.04 Uiso calc R 1
O O3 1.04150(12) 0.86321(16) 0.48961(6) 0.0201(2) Uani d . 1
N N1 1.15828(14) 0.5788(2) 0.37166(9) 0.0172(2) Uani d . 1
H H1 1.1085 0.5067 0.4127 0.021 Uiso calc R 1
C C1 0.8409(2) 0.5476(2) 0.05499(11) 0.0225(2) Uani d . 1
C C2 0.7528(2) 0.3591(2) 0.03591(12) 0.0280(2) Uani d . 1
H H2 0.7797 0.2486 0.0843 0.034 Uiso calc R 1
C C3 0.6256(2) 0.3288(2) -0.05291(12) 0.0316(4) Uani d . 1
H H3 0.5671 0.1985 -0.065 0.038 Uiso calc R 1
C C4 0.5849(2) 0.4894(2) -0.12336(12) 0.0328(4) Uani d . 1
H H4 0.499 0.4692 -0.1843 0.039 Uiso calc R 1
C C5 0.6695(2) 0.6800(2) -0.10498(12) 0.0326(4) Uani d . 1
H H5 0.6406 0.791 -0.1529 0.039 Uiso calc R 1
C C6 0.7971(2) 0.7086(2) -0.01616(12) 0.0273(4) Uani d . 1
H H6 0.8549 0.8394 -0.004 0.033 Uiso calc R 1
C C7 0.9801(2) 0.5803(2) 0.15084(11) 0.0240(2) Uani d . 1
H H7A 1.0793 0.6509 0.1326 0.029 Uiso calc R 1
H H7B 1.0197 0.4423 0.1807 0.029 Uiso calc R 1
C C8 0.91836(18) 0.7128(2) 0.23149(11) 0.0184(2) Uani d . 1
H H8 0.8727 0.848 0.1986 0.022 Uiso calc R 1
C C9 0.7736(2) 0.6059(2) 0.26913(12) 0.0240(2) Uani d . 1
H H9A 0.6751 0.5845 0.2115 0.036 Uiso calc R 1
H H9B 0.739 0.6944 0.3206 0.036 Uiso calc R 1
H H9C 0.8136 0.4702 0.2995 0.036 Uiso calc R 1
C C10 1.07376(18) 0.7643(2) 0.32044(11) 0.0177(2) Uani d . 1
H H10 1.1599 0.8421 0.2911 0.021 Uiso calc R 1
C C11 1.02200(18) 0.9046(2) 0.39906(11) 0.0174(2) Uani d . 1
C C12 1.3109(2) 0.5168(2) 0.35707(12) 0.0201(2) Uani d . 1
C C13 1.38549(18) 0.3202(2) 0.41801(11) 0.0231(2) Uani d . 1

loop_
_atom_site_aniso_label
_atom_site_aniso_U_11
_atom_site_aniso_U_22
_atom_site_aniso_U_33
_atom_site_aniso_U_12
_atom_site_aniso_U_13
_atom_site_aniso_U_23
F1 0.0212(5) 0.0383(5) 0.0631(7) 0.0016(5) -0.0067(5) 0.0118(5)
F2 0.0622(7) 0.0224(5) 0.0406(5) 0.0022(5) -0.0008(5) -0.0040(5)
F3 0.0519(7) 0.0542(7) 0.0402(5) 0.0279(5) 0.0256(5) 0.0258(5)
O1 0.0241(5) 0.0354(7) 0.0357(5) 0.0026(5) 0.0141(5) 0.0089(5)
O2 0.0416(7) 0.0176(5) 0.0202(5) 0.0074(5) 0.0061(5) -0.0002(5)
O3 0.0260(5) 0.0173(5) 0.0176(5) -0.0008(4) 0.0062(4) 0.0001(4)
N1 0.0174(5) 0.0168(5) 0.0181(5) -0.0017(5) 0.0055(5) 0.0006(5)
C1 0.0198(7) 0.0292(9) 0.0200(7) 0.0001(7) 0.0078(5) -0.0064(7)
C2 0.0308(8) 0.0276(8) 0.0260(8) -0.0003(7) 0.0071(5) -0.0034(7)
C3 0.0302(8) 0.0326(10) 0.0312(9) -0.0065(8) 0.0053(7) -0.0098(8)
C4 0.0278(8) 0.0478(11) 0.0205(8) -0.0035(8) 0.0010(7) -0.0088(8)
C5 0.0362(9) 0.0409(11) 0.0207(8) -0.0015(8) 0.0065(7) 0.0027(8)
C6 0.0302(8) 0.0302(9) 0.0235(8) -0.0071(7) 0.0101(5) -0.0031(7)
C7 0.0210(7) 0.0291(8) 0.0221(7) 0.0006(7) 0.0055(5) -0.0047(7)
C8 0.0205(7) 0.0180(7) 0.0163(7) 0.0017(5) 0.0032(5) -0.0007(5)
C9 0.0186(7) 0.0313(9) 0.0211(7) -0.0007(5) 0.0025(5) 0.0005(7)
C10 0.0190(7) 0.0171(7) 0.0173(7) 0.0001(5) 0.0049(5) 0.0008(5)
C11 0.0162(7) 0.0151(7) 0.0203(7) -0.0028(5) 0.0030(5) -0.0010(5)
C12 0.0183(7) 0.0216(8) 0.0193(7) -0.0025(5) 0.0020(5) -0.0034(5)
C13 0.0194(7) 0.0256(9) 0.0244(8) 0.0019(7) 0.0052(5) -0.0006(7)

loop_
_atom_type_symbol
_atom_type_description
_atom_type_scat_dispersion_real
_atom_type_scat_dispersion_imag
_atom_type_scat_source
C C 0.0033 0.0016 'International Tables Vol C Tables 4.2.6.8 and 6.1.1.4'
H H 0.0000 0.0000 'International Tables Vol C Tables 4.2.6.8 and 6.1.1.4'
N N 0.0061 0.0033 'International Tables Vol C Tables 4.2.6.8 and 6.1.1.4'
O O 0.0106 0.0060 'International Tables Vol C Tables 4.2.6.8 and 6.1.1.4'
F F 0.0171 0.0103 'International Tables Vol C Tables 4.2.6.8 and 6.1.1.4'

loop_
_geom_angle_atom_site_label_1
_geom_angle_atom_site_label_2
_geom_angle_atom_site_label_3
_geom_angle
C11 O2 H2A 109.5
C12 N1 C10 120.74(12)
C12 N1 H1 119.6
C10 N1 H1 119.6
C2 C1 C6 118.40(14)
C2 C1 C7 121.38(15)
C6 C1 C7 120.22(15)
C1 C2 C3 121.22(17)
C1 C2 H2 119.4
C3 C2 H2 119.4
C4 C3 C2 119.70(16)
C4 C3 H3 120.1
C2 C3 H3 120.1
C3 C4 C5 119.96(15)
C3 C4 H4 120.0
C5 C4 H4 120.0
C4 C5 C6 119.97(17)
C4 C5 H5 120.0
C6 C5 H5 120.0
C1 C6 C5 120.74(16)
C1 C6 H6 119.6
C5 C6 H6 119.6
C1 C7 C8 112.56(12)
C1 C7 H7A 109.1
C8 C7 H7A 109.1
C1 C7 H7B 109.1
C8 C7 H7B 109.1
H7A C7 H7B 107.8
C9 C8 C7 112.12(13)
C9 C8 C10 111.95(12)
C7 C8 C10 109.29(12)
C9 C8 H8 107.8
C7 C8 H8 107.8
C10 C8 H8 107.8
C8 C9 H9A 109.5
C8 C9 H9B 109.5
H9A C9 H9B 109.5
C8 C9 H9C 109.5
H9A C9 H9C 109.5
H9B C9 H9C 109.5
N1 C10 C11 108.80(12)
N1 C10 C8 113.31(12)
C11 C10 C8 111.47(12)
N1 C10 H10 107.7
C11 C10 H10 107.7
C8 C10 H10 107.7
O3 C11 O2 122.24(13)
O3 C11 C10 125.12(13)
O2 C11 C10 112.64(12)
O1 C12 N1 126.70(15)
O1 C12 C13 118.58(14)
N1 C12 C13 114.68(13)
F1 C13 F3 107.67(13)
F1 C13 F2 107.08(13)
F3 C13 F2 106.84(14)
F1 C13 C12 111.03(13)
F3 C13 C12 113.32(13)
F2 C13 C12 110.61(12)

loop_
_geom_bond_atom_site_label_1
_geom_bond_atom_site_label_2
_geom_bond_distance
F1 C13 1.3216(17)
F2 C13 1.328(2)
F3 C13 1.3253(18)
O1 C12 1.214(2)
O2 C11 1.3213(18)
O2 H2A 0.84
O3 C11 1.2207(18)
N1 C12 1.339(2)
N1 C10 1.457(2)
N1 H1 0.88
C1 C2 1.388(2)
C1 C6 1.394(2)
C1 C7 1.513(2)
C2 C3 1.394(2)
C2 H2 0.95
C3 C4 1.384(3)
C3 H3 0.95
C4 C5 1.387(3)
C4 H4 0.95
C5 C6 1.394(2)
C5 H5 0.95
C6 H6 0.95
C7 C8 1.542(2)
C7 H7A 0.99
C7 H7B 0.99
C8 C9 1.526(2)
C8 C10 1.550(2)
C8 H8 1.0
C9 H9A 0.98
C9 H9B 0.98
C9 H9C 0.98
C10 C11 1.513(2)
C10 H10 1.0
C12 C13 1.542(2)
